data_1551780
loop_
_publ_author_name
'YAN, Zhen-Zhong'
'HOU, Na'
'LIANG, Hua-Ding'
'ZHAO, Song-Lin'
'TANG, Yu'

_publ_section_title
;
 Synthesis and Crystal Structure of
 1,1&#x2032;-Butane-1,4-diyl-dibenzimidazolium Picrate
;
_journal_name_full 'X-ray Structure Analysis Online'
_journal_page_first 31
_journal_paper_doi 10.2116/xraystruct.25.31
_journal_volume 25
_journal_year 2009
_chemical_formula_sum 'C32 H32 N10 O16'
_chemical_formula_weight 812.68
_space_group_IT_number 2
_space_group_name_Hall '-P 1'
_space_group_name_H-M_alt 'P -1'
_symmetry_cell_setting triclinic
_symmetry_space_group_name_Hall '-P 1'
_symmetry_space_group_name_H-M 'P -1'
_atom_sites_solution_hydrogens geom
_atom_sites_solution_primary direct
_atom_sites_solution_secondary difmap
_audit_creation_method SHELXL-97
_cell_angle_alpha 100.000(4)
_cell_angle_beta 104.942(3)
_cell_angle_gamma 94.865(4)
_cell_formula_units_Z 1
_cell_length_a 6.9285(6)
_cell_length_b 10.8287(9)
_cell_length_c 12.9941(11)
_cell_measurement_reflns_used none
_cell_measurement_temperature 294(2)
_cell_measurement_theta_max 0.9760
_cell_measurement_theta_min 0.9580
_cell_volume 918.99(14)
_computing_cell_refinement 'Bruker SMART'
_computing_data_collection 'Bruker SMART'
_computing_data_reduction 'Bruker SAINT'
_computing_molecular_graphics 'Bruker SHELXTL'
_computing_publication_material 'Bruker SHELXTL'
_computing_structure_refinement 'SHELXL-97 (Sheldrick, 1997)'
_computing_structure_solution 'SHELXS-97 (Sheldrick, 1990)'
_diffrn_ambient_temperature 294(2)
_diffrn_measured_fraction_theta_full 0.975
_diffrn_measured_fraction_theta_max 0.975
_diffrn_measurement_device_type 'CCD area detector'
_diffrn_measurement_method 'phi and omega scans'
_diffrn_radiation_monochromator graphite
_diffrn_radiation_source 'fine-focus sealed tube'
_diffrn_radiation_type MoK\a
_diffrn_radiation_wavelength 0.71073
_diffrn_reflns_av_R_equivalents 0.0138
_diffrn_reflns_av_sigmaI/netI 0.0270
_diffrn_reflns_limit_h_max 8
_diffrn_reflns_limit_h_min -8
_diffrn_reflns_limit_k_max 13
_diffrn_reflns_limit_k_min -11
_diffrn_reflns_limit_l_max 14
_diffrn_reflns_limit_l_min -15
_diffrn_reflns_number 4870
_diffrn_reflns_theta_full 25.50
_diffrn_reflns_theta_max 25.50
_diffrn_reflns_theta_min 1.66
_diffrn_standards_decay_% none
_exptl_absorpt_coefficient_mu 0.120
_exptl_absorpt_correction_type none
_exptl_crystal_colour yellow
_exptl_crystal_density_diffrn 1.468
_exptl_crystal_density_method 'not measured'
_exptl_crystal_description block
_exptl_crystal_F_000 422
_exptl_crystal_size_max 0.36
_exptl_crystal_size_mid 0.32
_exptl_crystal_size_min 0.20
_refine_diff_density_max 0.701
_refine_diff_density_min -0.381
_refine_diff_density_rms 0.060
_refine_ls_extinction_coef 0.013(4)
_refine_ls_extinction_expression Fc^*^=kFc[1+0.001xFc^2^\l^3^/sin(2\q)]^-1/4^
_refine_ls_extinction_method SHELXL
_refine_ls_goodness_of_fit_ref 1.061
_refine_ls_hydrogen_treatment mixed
_refine_ls_matrix_type full
_refine_ls_number_parameters 282
_refine_ls_number_reflns 3334
_refine_ls_number_restraints 0
_refine_ls_restrained_S_all 1.061
_refine_ls_R_factor_all 0.0861
_refine_ls_R_factor_gt 0.0640
_refine_ls_shift/su_max 0.002
_refine_ls_shift/su_mean 0.000
_refine_ls_structure_factor_coef Fsqd
_refine_ls_weighting_details 'calc w=1/[\s^2^(Fo^2^)+(0.1019P)^2^+0.3880P] where P=(Fo^2^+2Fc^2^)/3'
_refine_ls_weighting_scheme calc
_refine_ls_wR_factor_gt 0.1709
_refine_ls_wR_factor_ref 0.1932
_reflns_number_gt 2375
_reflns_number_total 3334
_reflns_threshold_expression >2sigma(I)
_cod_data_source_file 25_31_1.cif
_cod_data_source_block p-1
_cod_depositor_comments
;
The following automatic conversions were performed:

'_symmetry_cell_setting' value 'Triclinic' changed to 'triclinic'
according to
/home/andrius/struct/COD-crude-data/automatic-downloads/current/J-STAGE/lib/dictionaries/cif_core.dic
dictionary named 'cif_core.dic' version 2.4.2 from 2011-04-26.

Automatic conversion script
Id: cif_fix_values 6524 2018-11-02 12:15:13Z antanas 
;
_cod_original_cell_volume 918.99(13)
_cod_original_sg_symbol_H-M P-1
_cod_database_code 1551780

loop_
_symmetry_equiv_pos_as_xyz
'x, y, z'
'-x, -y, -z'

loop_
_atom_site_label
_atom_site_type_symbol
_atom_site_fract_x
_atom_site_fract_y
_atom_site_fract_z
_atom_site_U_iso_or_equiv
_atom_site_adp_type
_atom_site_occupancy
_atom_site_symmetry_multiplicity
_atom_site_calc_flag
_atom_site_refinement_flags
_atom_site_disorder_assembly
_atom_site_disorder_group
C3 C 0.2381(4) 0.8890(3) 0.5014(2) 0.0452(6) Uani 1 1 d . A 4
C5 C 0.2566(4) 1.0175(2) 0.48428(19) 0.0408(6) Uani 1 1 d . A 4
C6 C 0.2583(4) 1.1225(3) 0.5620(2) 0.0449(6) Uani 1 1 d . A 4
H6 H 0.2699 1.2031 0.5466 0.054 Uiso 1 1 calc R A 4
C9 C 0.2426(4) 1.1066(3) 0.6628(2) 0.0467(6) Uani 1 1 d . A 4
C10 C 0.2610(4) 0.5278(3) 0.0913(2) 0.0448(6) Uani 1 1 d . B 4
C11 C 0.2195(4) 0.8847(3) 0.6097(2) 0.0475(6) Uani 1 1 d . A 4
C13 C 0.2234(4) 0.9872(3) 0.6865(2) 0.0507(7) Uani 1 1 d . A 4
H13 H 0.2133 0.9776 0.7548 0.061 Uiso 1 1 calc R A 4
C15 C 0.2699(4) 0.5288(3) 0.2635(2) 0.0468(6) Uani 1 1 d . B 4
C16 C 0.2422(4) 0.6486(3) 0.1402(2) 0.0449(6) Uani 1 1 d . B 4
C19 C 0.2356(5) 0.5922(3) -0.0744(2) 0.0581(8) Uani 1 1 d . B 4
H19 H 0.2335 0.5753 -0.1473 0.070 Uiso 1 1 calc R B 4
C21 C 0.4911(5) 0.5274(3) 0.4491(2) 0.0525(7) Uani 1 1 d . . 4
H21A H 0.5144 0.6190 0.4694 0.063 Uiso 1 1 calc R . 4
H21B H 0.5942 0.5002 0.4154 0.063 Uiso 1 1 calc R . 4
C22 C 0.2575(4) 0.4974(3) -0.0175(2) 0.0541(7) Uani 1 1 d . B 4
H22 H 0.2695 0.4160 -0.0501 0.065 Uiso 1 1 calc R B 4
C23 C 0.2853(5) 0.4858(3) 0.3676(2) 0.0552(7) Uani 1 1 d . B 4
H23A H 0.2573 0.3942 0.3526 0.066 Uiso 1 1 calc R B 4
H23B H 0.1836 0.5192 0.3995 0.066 Uiso 1 1 calc R B 4
C24 C 0.2181(5) 0.7449(3) 0.0819(2) 0.0607(8) Uani 1 1 d . B 4
H24 H 0.2040 0.8262 0.1139 0.073 Uiso 1 1 calc R B 4
C26 C 0.2162(5) 0.7139(3) -0.0257(2) 0.0641(8) Uani 1 1 d . B 4
H26 H 0.2015 0.7762 -0.0672 0.077 Uiso 1 1 calc R B 4
C30 C 0.2990(10) 0.1098(5) 0.0747(4) 0.1180(18) Uani 1 1 d . . .
H30A H 0.3453 0.1521 0.0246 0.177 Uiso 1 1 calc R . .
H30B H 0.1759 0.0547 0.0367 0.177 Uiso 1 1 calc R . .
H30C H 0.3994 0.0611 0.1063 0.177 Uiso 1 1 calc R . .
H1 H 0.240(5) 0.712(3) 0.299(3) 0.059(9) Uiso 1 1 d . . .
H2N H 0.292(5) 0.369(3) 0.165(3) 0.065(9) Uiso 1 1 d . . .
N1 N 0.2483(4) 0.6452(2) 0.24741(18) 0.0488(6) Uani 1 1 d . B 4
N2 N 0.2790(4) 0.4560(2) 0.17123(18) 0.0493(6) Uani 1 1 d . B 4
N3 N 0.1896(5) 0.7614(3) 0.6374(3) 0.0752(9) Uani 1 1 d . A 4
N4 N 0.2388(4) 1.2173(3) 0.7433(2) 0.0629(7) Uani 1 1 d . A 4
N5 N 0.2691(3) 1.0415(2) 0.37995(18) 0.0496(6) Uani 1 1 d . A 4
O1 O 0.2617(4) 0.9539(2) 0.30585(17) 0.0804(8) Uani 1 1 d . A 4
O2 O 0.2889(5) 1.1507(2) 0.3685(2) 0.0852(8) Uani 1 1 d . A 4
O3 O 0.0742(8) 0.6736(4) 0.5598(4) 0.0559(10) Uani 0.50 1 d P . .
O4 O 0.2419(4) 0.79291(19) 0.43519(17) 0.0675(6) Uani 1 1 d . A 4
O5 O 0.2824(11) 0.7447(5) 0.7231(4) 0.0962(19) Uani 0.50 1 d P . .
O6 O 0.2133(5) 1.1988(3) 0.8297(2) 0.0988(10) Uani 1 1 d . A 4
O7 O 0.2612(4) 1.3220(2) 0.7226(2) 0.0834(8) Uani 1 1 d . A 4
O8 O 0.2657(7) 0.1964(3) 0.1539(2) 0.1187(12) Uani 1 1 d . . .
H8 H 0.2649 0.1645 0.2066 0.178 Uiso 1 1 calc R . .
O3' O 0.192(2) 0.6731(15) 0.5954(12) 0.201(6) Uiso 0.50 1 d P A .
O5' O 0.1309(15) 0.7567(9) 0.7217(8) 0.135(3) Uiso 0.50 1 d P A .

loop_
_atom_site_aniso_label
_atom_site_aniso_U_11
_atom_site_aniso_U_22
_atom_site_aniso_U_33
_atom_site_aniso_U_23
_atom_site_aniso_U_13
_atom_site_aniso_U_12
C3 0.0478(15) 0.0443(15) 0.0424(14) 0.0041(12) 0.0122(11) 0.0104(11)
C5 0.0457(14) 0.0438(14) 0.0338(12) 0.0056(11) 0.0137(10) 0.0070(11)
C6 0.0476(15) 0.0418(14) 0.0443(14) 0.0051(11) 0.0139(11) 0.0039(11)
C9 0.0493(15) 0.0478(16) 0.0376(13) -0.0045(12) 0.0115(11) 0.0065(12)
C10 0.0490(15) 0.0461(15) 0.0362(13) 0.0042(11) 0.0088(11) 0.0080(11)
C11 0.0541(16) 0.0434(15) 0.0484(15) 0.0134(12) 0.0165(12) 0.0102(12)
C13 0.0543(16) 0.0624(18) 0.0371(14) 0.0089(13) 0.0155(12) 0.0105(13)
C15 0.0549(16) 0.0447(15) 0.0400(14) 0.0077(11) 0.0127(12) 0.0061(12)
C16 0.0531(15) 0.0455(15) 0.0350(13) 0.0067(11) 0.0107(11) 0.0084(12)
C19 0.0616(18) 0.077(2) 0.0370(14) 0.0120(14) 0.0154(13) 0.0103(15)
C21 0.0689(18) 0.0460(15) 0.0445(15) 0.0165(12) 0.0151(13) 0.0059(13)
C22 0.0604(17) 0.0549(17) 0.0440(15) -0.0012(13) 0.0155(13) 0.0120(13)
C23 0.0712(19) 0.0498(16) 0.0446(15) 0.0146(13) 0.0151(13) 0.0014(14)
C24 0.086(2) 0.0472(17) 0.0522(17) 0.0135(14) 0.0214(15) 0.0156(15)
C26 0.086(2) 0.064(2) 0.0460(16) 0.0202(15) 0.0177(15) 0.0135(17)
C30 0.199(6) 0.078(3) 0.079(3) 0.012(2) 0.045(3) 0.019(3)
N1 0.0678(15) 0.0426(13) 0.0370(12) 0.0052(10) 0.0171(11) 0.0110(11)
N2 0.0625(15) 0.0402(13) 0.0431(13) 0.0064(10) 0.0117(10) 0.0095(11)
N3 0.108(2) 0.0593(19) 0.079(2) 0.0265(17) 0.0502(19) 0.0208(17)
N4 0.0705(17) 0.0623(18) 0.0488(15) -0.0074(13) 0.0176(12) 0.0049(13)
N5 0.0535(13) 0.0564(15) 0.0413(12) 0.0114(11) 0.0161(10) 0.0091(11)
O1 0.132(2) 0.0715(16) 0.0418(12) 0.0010(11) 0.0384(13) 0.0113(14)
O2 0.146(2) 0.0583(15) 0.0663(15) 0.0274(12) 0.0447(15) 0.0193(15)
O3 0.077(3) 0.0281(19) 0.062(3) 0.0102(18) 0.024(2) -0.0103(19)
O4 0.1069(18) 0.0443(12) 0.0527(12) -0.0003(10) 0.0290(11) 0.0165(11)
O5 0.144(6) 0.083(4) 0.060(3) 0.057(3) 0.001(3) 0.011(3)
O6 0.151(3) 0.0901(19) 0.0560(15) -0.0118(13) 0.0507(16) 0.0039(18)
O7 0.116(2) 0.0504(14) 0.0785(17) -0.0089(12) 0.0346(15) 0.0058(13)
O8 0.228(4) 0.0661(18) 0.0812(19) 0.0320(15) 0.056(2) 0.047(2)

loop_
_atom_type_symbol
_atom_type_description
_atom_type_scat_dispersion_real
_atom_type_scat_dispersion_imag
_atom_type_scat_source
C C 0.0033 0.0016 'International Tables Vol C Tables 4.2.6.8 and 6.1.1.4'
H H 0.0000 0.0000 'International Tables Vol C Tables 4.2.6.8 and 6.1.1.4'
N N 0.0061 0.0033 'International Tables Vol C Tables 4.2.6.8 and 6.1.1.4'
O O 0.0106 0.0060 'International Tables Vol C Tables 4.2.6.8 and 6.1.1.4'

loop_
_geom_angle_atom_site_label_1
_geom_angle_atom_site_label_2
_geom_angle_atom_site_label_3
_geom_angle
_geom_angle_site_symmetry_1
_geom_angle_site_symmetry_3
O4 C3 C5 125.8(2) . .
O4 C3 C11 122.6(3) . .
C5 C3 C11 111.6(2) . .
C6 C5 N5 116.1(2) . .
C6 C5 C3 123.8(2) . .
N5 C5 C3 120.1(2) . .
C9 C6 C5 119.3(2) . .
C9 C6 H6 120.3 . .
C5 C6 H6 120.3 . .
C6 C9 C13 121.0(2) . .
C6 C9 N4 119.0(3) . .
C13 C9 N4 119.9(2) . .
C16 C10 N2 106.1(2) . .
C16 C10 C22 121.8(3) . .
N2 C10 C22 132.2(3) . .
C13 C11 C3 124.9(3) . .
C13 C11 N3 117.0(3) . .
C3 C11 N3 118.1(3) . .
C11 C13 C9 119.4(2) . .
C11 C13 H13 120.3 . .
C9 C13 H13 120.3 . .
N1 C15 N2 109.0(2) . .
N1 C15 C23 125.9(2) . .
N2 C15 C23 125.1(2) . .
C10 C16 C24 121.2(2) . .
C10 C16 N1 106.7(2) . .
C24 C16 N1 132.1(3) . .
C22 C19 C26 121.5(3) . .
C22 C19 H19 119.3 . .
C26 C19 H19 119.3 . .
C23 C21 C21 111.9(3) . 2_666
C23 C21 H21A 109.2 . .
C21 C21 H21A 109.2 2_666 .
C23 C21 H21B 109.2 . .
C21 C21 H21B 109.2 2_666 .
H21A C21 H21B 107.9 . .
C19 C22 C10 117.0(3) . .
C19 C22 H22 121.5 . .
C10 C22 H22 121.5 . .
C15 C23 C21 113.0(2) . .
C15 C23 H23A 109.0 . .
C21 C23 H23A 109.0 . .
C15 C23 H23B 109.0 . .
C21 C23 H23B 109.0 . .
H23A C23 H23B 107.8 . .
C26 C24 C16 116.5(3) . .
C26 C24 H24 121.7 . .
C16 C24 H24 121.7 . .
C24 C26 C19 122.0(3) . .
C24 C26 H26 119.0 . .
C19 C26 H26 119.0 . .
O8 C30 H30A 109.5 . .
O8 C30 H30B 109.5 . .
H30A C30 H30B 109.5 . .
O8 C30 H30C 109.5 . .
H30A C30 H30C 109.5 . .
H30B C30 H30C 109.5 . .
C15 N1 C16 109.0(2) . .
C15 N1 H1 125(2) . .
C16 N1 H1 126(2) . .
C15 N2 C10 109.3(2) . .
C15 N2 H2N 122(2) . .
C10 N2 H2N 128.3(19) . .
O3' N3 O5 95.6(9) . .
O3' N3 O5' 111.5(10) . .
O5 N3 O5' 51.3(4) . .
O3' N3 O3 39.7(9) . .
O5 N3 O3 124.8(4) . .
O5' N3 O3 106.8(5) . .
O3' N3 C11 130.6(9) . .
O5 N3 C11 119.4(4) . .
O5' N3 C11 117.5(5) . .
O3 N3 C11 115.4(3) . .
O7 N4 O6 123.5(3) . .
O7 N4 C9 119.3(3) . .
O6 N4 C9 117.1(3) . .
O1 N5 O2 121.1(2) . .
O1 N5 C5 120.3(2) . .
O2 N5 C5 118.6(2) . .
O3' O3 N3 51.8(12) . .
O5' O5 N3 68.5(6) . .
O5' O5 O3' 86.4(8) . .
N3 O5 O3' 38.3(5) . .
C30 O8 H8 109.5 . .
O3 O3' N3 88.6(15) . .
O3 O3' O5 122.9(16) . .
N3 O3' O5 46.1(7) . .
O5 O5' N3 60.3(6) . .

loop_
_geom_bond_atom_site_label_1
_geom_bond_atom_site_label_2
_geom_bond_distance
_geom_bond_site_symmetry_2
C3 O4 1.237(3) .
C3 C5 1.448(4) .
C3 C11 1.453(4) .
C5 C6 1.380(4) .
C5 N5 1.446(3) .
C6 C9 1.380(4) .
C6 H6 0.9300 .
C9 C13 1.384(4) .
C9 N4 1.454(4) .
C10 C16 1.384(4) .
C10 N2 1.388(3) .
C10 C22 1.388(4) .
C11 C13 1.351(4) .
C11 N3 1.455(4) .
C13 H13 0.9300 .
C15 N1 1.328(4) .
C15 N2 1.335(3) .
C15 C23 1.486(4) .
C16 C24 1.389(4) .
C16 N1 1.390(3) .
C19 C22 1.362(4) .
C19 C26 1.392(5) .
C19 H19 0.9300 .
C21 C23 1.518(4) .
C21 C21 1.522(5) 2_666
C21 H21A 0.9700 .
C21 H21B 0.9700 .
C22 H22 0.9300 .
C23 H23A 0.9700 .
C23 H23B 0.9700 .
C24 C26 1.377(4) .
C24 H24 0.9300 .
C26 H26 0.9300 .
C30 O8 1.347(5) .
C30 H30A 0.9600 .
C30 H30B 0.9600 .
C30 H30C 0.9600 .
N1 H1 0.92(3) .
N2 H2N 0.95(4) .
N3 O3' 1.019(15) .
N3 O5 1.185(5) .
N3 O5' 1.269(9) .
N3 O3 1.297(6) .
N4 O7 1.216(4) .
N4 O6 1.228(4) .
N5 O1 1.216(3) .
N5 O2 1.218(3) .
O3 O3' 0.828(14) .
O5 O5' 1.065(9) .
O5 O3' 1.637(16) .
O8 H8 0.8200 .
